data_2016960
loop_
_publ_author_name
'Kiefer, Lionel'
'Dauban, Philippe'
'Dodd, Robert H.'
'Retailleau, Pascal'

_publ_section_title
;
 Two enantiomerically pure cyclic arenesulfonamide hydrochloride salts
;
_journal_coeditor_code GD3257
_journal_issue 2
_journal_name_full 'Acta Crystallographica Section C'
_journal_page_first o46
_journal_page_last o50
_journal_paper_doi 10.1107/S010827010804287X
_journal_volume 65
_journal_year 2009
_chemical_formula_iupac 'C20 H21 N2 O2 S +, Cl -'
_chemical_formula_moiety 'C20 H21 N2 O2 S +, Cl -'
_chemical_formula_sum 'C20 H21 Cl N2 O2 S'
_chemical_formula_weight 388.90
_chemical_name_systematic
;<i>N</i>-[(1<i>R</i>)-1-(1-naphthyl)ethyl]-3,4-dihydro-2<i>H</i>-1,2-benzothiazin-4-aminium
 1,1-dioxide chloride
;
_space_group_IT_number 1
_symmetry_cell_setting triclinic
_symmetry_space_group_name_Hall 'P 1'
_symmetry_space_group_name_H-M 'P 1'
_atom_sites_solution_hydrogens difmap
_atom_sites_solution_primary direct
_atom_sites_solution_secondary difmap
_audit_creation_method SHELXL-97
_cell_angle_alpha 103.90(2)
_cell_angle_beta 106.62(3)
_cell_angle_gamma 96.94(2)
_cell_formula_units_Z 2
_cell_length_a 8.230(2)
_cell_length_b 10.927(2)
_cell_length_c 11.633(3)
_cell_measurement_reflns_used 2751
_cell_measurement_temperature 293(2)
_cell_measurement_theta_max 24.1
_cell_measurement_theta_min 1.00
_cell_volume 952.7(4)
_computing_cell_refinement 'DENZO (Otwinowski & Minor, 1997) and COLLECT (Nonius, 1999)'
_computing_data_collection 'DENZO (Otwinowski & Minor, 1997) and COLLECT (Nonius, 1999)'
_computing_data_reduction 'SCALEPACK (Otwinowski & Minor, 1997)'
_computing_molecular_graphics 'PLATON (Spek, 2003)'
_computing_publication_material 'SHELXL97 (Sheldrick, 2008) and publCIF (Westrip, 2009)'
_computing_structure_refinement 'SHELXL97 (Sheldrick, 2008) and CRYSTALBUILDER (Welter, 2006)'
_computing_structure_solution 'SHELXS97 (Sheldrick, 2008)'
_diffrn_ambient_temperature 293(2)
_diffrn_measured_fraction_theta_full 0.983
_diffrn_measured_fraction_theta_max 0.983
_diffrn_measurement_device_type 'Nonius KappaCCD diffractometer'
_diffrn_measurement_method 'phi and omega scans'
_diffrn_radiation_monochromator graphite
_diffrn_radiation_source 'fine-focus sealed tube'
_diffrn_radiation_type MoK\a
_diffrn_radiation_wavelength 0.71073
_diffrn_reflns_av_R_equivalents 0.025
_diffrn_reflns_av_sigmaI/netI 0.048
_diffrn_reflns_limit_h_max 9
_diffrn_reflns_limit_h_min -9
_diffrn_reflns_limit_k_max 13
_diffrn_reflns_limit_k_min -13
_diffrn_reflns_limit_l_max 13
_diffrn_reflns_limit_l_min -13
_diffrn_reflns_number 7330
_diffrn_reflns_theta_full 25.31
_diffrn_reflns_theta_max 25.31
_diffrn_reflns_theta_min 1.91
_diffrn_standards_number 0
_exptl_absorpt_coefficient_mu 0.327
_exptl_absorpt_correction_T_max 0.98
_exptl_absorpt_correction_T_min 0.88
_exptl_absorpt_correction_type multi-scan
_exptl_absorpt_process_details '(Scalepack; Otwinowski & Minor, 1997)'
_exptl_crystal_colour colourless
_exptl_crystal_density_diffrn 1.356
_exptl_crystal_density_method 'not measured'
_exptl_crystal_description plate
_exptl_crystal_F_000 408
_exptl_crystal_size_max 0.15
_exptl_crystal_size_mid 0.10
_exptl_crystal_size_min 0.05
_refine_diff_density_max 0.180
_refine_diff_density_min -0.169
_refine_ls_abs_structure_details 'Flack (1983), 2356 Friedel pairs'
_refine_ls_abs_structure_Flack 0.05(5)
_refine_ls_extinction_coef 0.018(2)
_refine_ls_extinction_expression Fc^*^=kFc[1+0.001xFc^2^\l^3^/sin(2\q)]^-1/4^
_refine_ls_extinction_method SHELXL97
_refine_ls_goodness_of_fit_ref 1.023
_refine_ls_hydrogen_treatment constr
_refine_ls_matrix_type full
_refine_ls_number_parameters 472
_refine_ls_number_reflns 5771
_refine_ls_number_restraints 3
_refine_ls_restrained_S_all 1.023
_refine_ls_R_factor_all 0.0526
_refine_ls_R_factor_gt 0.0393
_refine_ls_shift/su_max 0.001
_refine_ls_shift/su_mean 0.000
_refine_ls_structure_factor_coef Fsqd
_refine_ls_weighting_details 'calc w=1/[\s^2^(Fo^2^)+(0.0361P)^2^+0.1452P] where P=(Fo^2^+2Fc^2^)/3'
_refine_ls_weighting_scheme calc
_refine_ls_wR_factor_gt 0.0881
_refine_ls_wR_factor_ref 0.0954
_reflns_number_gt 4862
_reflns_number_total 5771
_reflns_threshold_expression >2sigma(I)
_cod_data_source_file gd3257.cif
_cod_data_source_block I
_cod_database_code 2016960
_cod_database_fobs_code 2016960

loop_
_symmetry_equiv_pos_as_xyz
'x, y, z'

loop_
_atom_site_type_symbol
_atom_site_label
_atom_site_fract_x
_atom_site_fract_y
_atom_site_fract_z
_atom_site_U_iso_or_equiv
_atom_site_adp_type
_atom_site_calc_flag
_atom_site_refinement_flags
_atom_site_occupancy
_atom_site_disorder_assembly
_atom_site_disorder_group
Cl Cl1 0.64137(13) 0.50685(9) 0.35811(9) 0.0619(3) Uani d . 1 . .
O O2 0.5323(4) -0.0135(3) 0.2199(3) 0.0710(8) Uani d . 1 . .
S S1 0.49663(12) 0.11285(9) 0.24750(8) 0.0534(2) Uani d . 1 . .
N N2 0.6775(4) 0.2155(3) 0.3233(3) 0.0498(7) Uani d . 1 . .
H H2 0.6643 0.3023 0.3265 0.060 Uiso d R 1 . .
N N11 0.6859(3) 0.3874(2) 0.5879(2) 0.0381(6) Uani d . 1 . .
H H11A 0.5966 0.4040 0.6149 0.046 Uiso calc R 1 . .
H H11B 0.6768 0.4190 0.5221 0.046 Uiso calc R 1 . .
C C3 0.7617(4) 0.2041(4) 0.4497(3) 0.0486(8) Uani d . 1 . .
H H3A 0.8770 0.2579 0.4840 0.058 Uiso calc R 1 . .
H H3B 0.7741 0.1157 0.4425 0.058 Uiso calc R 1 . .
C C4 0.6628(4) 0.2427(3) 0.5403(3) 0.0387(7) Uani d . 1 . .
H H4 0.7120 0.2123 0.6129 0.046 Uiso calc R 1 . .
C C4A 0.4708(4) 0.1805(3) 0.4854(3) 0.0410(7) Uani d . 1 . .
C C5 0.3759(5) 0.1747(3) 0.5659(3) 0.0501(8) Uani d . 1 . .
H H5 0.4295 0.2127 0.6515 0.060 Uiso calc R 1 . .
C C6 0.2045(5) 0.1139(4) 0.5219(4) 0.0604(10) Uani d . 1 . .
H H6 0.1432 0.1125 0.5776 0.072 Uiso calc R 1 . .
C C7 0.1233(5) 0.0550(4) 0.3960(4) 0.0685(12) Uani d . 1 . .
H H7 0.0081 0.0123 0.3670 0.082 Uiso calc R 1 . .
C C8 0.2127(5) 0.0594(4) 0.3121(4) 0.0573(9) Uani d . 1 . .
H H8 0.1578 0.0216 0.2266 0.069 Uiso calc R 1 . .
C C12 0.8553(4) 0.4646(3) 0.6938(3) 0.0453(8) Uani d . 1 . .
H H12 0.8231 0.5341 0.7482 0.054 Uiso calc R 1 . .
C C14 0.9326(4) 0.3827(3) 0.7737(3) 0.0458(8) Uani d . 1 . .
C C15 1.0795(4) 0.3383(4) 0.7653(4) 0.0565(10) Uani d . 1 . .
H H15 1.1315 0.3597 0.7096 0.068 Uiso calc R 1 . .
C C16 1.1520(6) 0.2622(4) 0.8378(4) 0.0750(13) Uani d . 1 . .
H H16 1.2526 0.2349 0.8314 0.090 Uiso calc R 1 . .
C C17 1.0778(8) 0.2278(4) 0.9170(4) 0.0852(16) Uani d . 1 . .
H H17 1.1259 0.1749 0.9634 0.102 Uiso calc R 1 . .
C C18 0.8488(10) 0.2371(6) 1.0154(5) 0.114(2) Uani d . 1 . .
H H18 0.8940 0.1829 1.0612 0.137 Uiso calc R 1 . .
C C19 0.7090(11) 0.2828(8) 1.0301(5) 0.132(3) Uani d . 1 . .
H H19 0.6583 0.2581 1.0851 0.158 Uiso calc R 1 . .
C C20 0.6370(7) 0.3672(7) 0.9643(5) 0.110(2) Uani d . 1 . .
H H20 0.5425 0.3997 0.9777 0.132 Uiso calc R 1 . .
C C21 0.7089(5) 0.4007(5) 0.8799(4) 0.0736(13) Uani d . 1 . .
H H21 0.6617 0.4551 0.8352 0.088 Uiso calc R 1 . .
C C13 0.9765(5) 0.5283(4) 0.6390(4) 0.0646(11) Uani d . 1 . .
H H13A 0.9228 0.5879 0.6000 0.097 Uiso calc R 1 . .
H H13B 1.0009 0.4637 0.5777 0.097 Uiso calc R 1 . .
H H13C 1.0825 0.5735 0.7046 0.097 Uiso calc R 1 . .
O O1 0.4047(4) 0.1572(3) 0.1467(2) 0.0797(9) Uani d . 1 . .
C C8A 0.3870(4) 0.1215(3) 0.3584(3) 0.0439(8) Uani d . 1 . .
C C17A 0.9273(7) 0.2708(4) 0.9312(3) 0.0727(13) Uani d . 1 . .
C C21A 0.8546(4) 0.3524(4) 0.8608(3) 0.0550(10) Uani d . 1 . .
Cl Cl1' 0.41359(11) 0.52808(10) 0.65666(9) 0.0609(3) Uani d . 1 . .
S S1' 0.73816(11) 0.88927(9) 0.63088(9) 0.0539(2) Uani d . 1 . .
O O1' 0.8551(3) 0.8273(3) 0.7015(3) 0.0785(9) Uani d . 1 . .
O O2' 0.7986(3) 1.0188(2) 0.6349(3) 0.0679(7) Uani d . 1 . .
N N2' 0.6702(4) 0.8014(3) 0.4864(3) 0.0616(8) Uani d . 1 . .
H H2' 0.6922 0.7198 0.4930 0.074 Uiso d R 1 . .
N N11' 0.3243(3) 0.6224(2) 0.4226(3) 0.0466(7) Uani d . 1 . .
H H11C 0.4099 0.5947 0.3965 0.056 Uiso calc R 1 . .
H H11D 0.3306 0.6015 0.4938 0.056 Uiso calc R 1 . .
C C3' 0.5037(6) 0.8160(4) 0.4100(4) 0.0659(11) Uani d . 1 . .
H H3C 0.4816 0.7680 0.3234 0.079 Uiso calc R 1 . .
H H3D 0.5082 0.9061 0.4139 0.079 Uiso calc R 1 . .
C C4' 0.3565(5) 0.7691(3) 0.4524(3) 0.0488(8) Uani d . 1 . .
H H4' 0.2518 0.7915 0.4037 0.059 Uiso calc R 1 . .
C C4B 0.3857(4) 0.8316(3) 0.5889(3) 0.0460(8) Uani d . 1 . .
C C8B 0.5505(4) 0.8880(3) 0.6741(3) 0.0453(8) Uani d . 1 . .
C C5' 0.2455(5) 0.8378(4) 0.6330(4) 0.0596(10) Uani d . 1 . .
H H5' 0.1342 0.8004 0.5779 0.072 Uiso calc R 1 . .
C C6' 0.2684(6) 0.8984(4) 0.7567(4) 0.0738(12) Uani d . 1 . .
H H6' 0.1732 0.9013 0.7844 0.089 Uiso calc R 1 . .
C C7' 0.4329(6) 0.9546(5) 0.8394(4) 0.0733(12) Uani d . 1 . .
H H7' 0.4483 0.9960 0.9227 0.088 Uiso calc R 1 . .
C C8' 0.5744(5) 0.9494(4) 0.7986(4) 0.0626(10) Uani d . 1 . .
H H8' 0.6853 0.9869 0.8543 0.075 Uiso calc R 1 . .
C C17B 0.0223(6) 0.7098(4) 0.0566(4) 0.0630(10) Uani d . 1 . .
C C21B 0.0173(5) 0.6631(4) 0.1612(3) 0.0560(9) Uani d . 1 . .
C C12' 0.1529(5) 0.5512(4) 0.3246(3) 0.0564(9) Uani d . 1 . .
H H12' 0.0595 0.5779 0.3550 0.068 Uiso calc R 1 . .
C C14' 0.1400(5) 0.5905(4) 0.2051(3) 0.0556(9) Uani d . 1 . .
C C15' 0.2552(5) 0.5611(4) 0.1423(4) 0.0703(11) Uani d . 1 . .
H H15' 0.3311 0.5090 0.1681 0.084 Uiso calc R 1 . .
C C16' 0.2623(6) 0.6067(5) 0.0414(4) 0.0790(14) Uani d . 1 . .
H H16' 0.3431 0.5865 0.0019 0.095 Uiso calc R 1 . .
C C17' 0.1489(6) 0.6815(5) 0.0009(4) 0.0779(13) Uani d . 1 . .
H H17' 0.1560 0.7141 -0.0648 0.093 Uiso calc R 1 . .
C C18' -0.0995(7) 0.7809(5) 0.0122(5) 0.0898(15) Uani d . 1 . .
H H18' -0.0974 0.8096 -0.0566 0.108 Uiso calc R 1 . .
C C19' -0.2189(8) 0.8085(6) 0.0665(6) 0.1062(19) Uani d . 1 . .
H H19' -0.2962 0.8583 0.0371 0.127 Uiso calc R 1 . .
C C20' -0.2278(7) 0.7631(6) 0.1668(5) 0.0904(15) Uani d . 1 . .
H H20' -0.3132 0.7810 0.2024 0.108 Uiso calc R 1 . .
C C21' -0.1148(5) 0.6934(4) 0.2135(4) 0.0681(11) Uani d . 1 . .
H H21' -0.1232 0.6647 0.2810 0.082 Uiso calc R 1 . .
C C13' 0.1421(7) 0.4085(4) 0.3101(4) 0.0839(14) Uani d . 1 . .
H H13D 0.1664 0.3941 0.3910 0.126 Uiso calc R 1 . .
H H13E 0.2252 0.3791 0.2724 0.126 Uiso calc R 1 . .
H H13F 0.0278 0.3621 0.2578 0.126 Uiso calc R 1 . .

loop_
_atom_site_aniso_label
_atom_site_aniso_U_11
_atom_site_aniso_U_22
_atom_site_aniso_U_33
_atom_site_aniso_U_12
_atom_site_aniso_U_13
_atom_site_aniso_U_23
Cl1 0.0850(7) 0.0528(6) 0.0617(6) 0.0266(5) 0.0303(5) 0.0277(5)
O2 0.108(2) 0.0493(16) 0.0648(17) 0.0208(15) 0.0466(17) 0.0073(13)
S1 0.0722(6) 0.0520(6) 0.0394(5) 0.0153(5) 0.0206(4) 0.0152(4)
N2 0.0632(18) 0.0454(17) 0.0506(17) 0.0147(14) 0.0290(15) 0.0174(14)
N11 0.0346(13) 0.0446(16) 0.0400(15) 0.0126(12) 0.0154(11) 0.0148(12)
C3 0.0471(19) 0.050(2) 0.053(2) 0.0175(16) 0.0215(17) 0.0120(17)
C4 0.0366(15) 0.0394(18) 0.0412(18) 0.0101(13) 0.0109(14) 0.0149(15)
C4A 0.0448(18) 0.0367(18) 0.0442(19) 0.0113(15) 0.0165(16) 0.0125(15)
C5 0.060(2) 0.045(2) 0.052(2) 0.0126(17) 0.0279(18) 0.0125(17)
C6 0.061(2) 0.051(2) 0.077(3) 0.0100(19) 0.037(2) 0.014(2)
C7 0.045(2) 0.055(2) 0.095(3) 0.0009(18) 0.021(2) 0.007(2)
C8 0.051(2) 0.054(2) 0.056(2) 0.0126(17) 0.0088(18) 0.0047(19)
C12 0.0397(17) 0.0454(19) 0.047(2) 0.0075(15) 0.0103(15) 0.0114(16)
C14 0.0386(17) 0.049(2) 0.0412(19) 0.0056(15) 0.0044(15) 0.0085(16)
C15 0.0437(19) 0.061(2) 0.055(2) 0.0143(18) 0.0076(17) 0.0074(19)
C16 0.072(3) 0.063(3) 0.067(3) 0.025(2) -0.009(2) 0.010(3)
C17 0.112(4) 0.055(3) 0.053(3) 0.012(3) -0.025(3) 0.017(2)
C18 0.153(6) 0.106(5) 0.041(3) -0.052(4) -0.001(3) 0.020(3)
C19 0.158(7) 0.144(6) 0.049(3) -0.082(6) 0.031(4) 0.007(3)
C20 0.088(4) 0.158(6) 0.060(3) -0.037(4) 0.035(3) 0.003(4)
C21 0.053(2) 0.106(4) 0.047(2) -0.011(2) 0.0181(19) 0.006(2)
C13 0.051(2) 0.064(3) 0.077(3) -0.0001(19) 0.016(2) 0.029(2)
O1 0.099(2) 0.094(2) 0.0492(16) 0.0189(18) 0.0152(15) 0.0382(16)
C8A 0.0486(19) 0.0398(18) 0.044(2) 0.0150(15) 0.0126(16) 0.0129(16)
C17A 0.095(3) 0.061(3) 0.032(2) -0.020(3) -0.006(2) 0.010(2)
C21A 0.048(2) 0.066(2) 0.0345(19) -0.0105(17) 0.0039(16) 0.0080(18)
Cl1' 0.0580(5) 0.0753(7) 0.0694(6) 0.0346(5) 0.0308(5) 0.0349(5)
S1' 0.0475(5) 0.0472(5) 0.0665(6) 0.0090(4) 0.0156(4) 0.0194(5)
O1' 0.0545(16) 0.087(2) 0.107(2) 0.0309(15) 0.0229(16) 0.0481(19)
O2' 0.0646(15) 0.0443(15) 0.0832(19) -0.0052(12) 0.0154(14) 0.0157(14)
N2' 0.072(2) 0.0456(18) 0.066(2) 0.0016(15) 0.0313(18) 0.0094(16)
N11' 0.0525(16) 0.0345(15) 0.0442(16) 0.0073(12) 0.0039(13) 0.0108(13)
C3' 0.101(3) 0.043(2) 0.050(2) 0.001(2) 0.023(2) 0.0168(18)
C4' 0.060(2) 0.0350(18) 0.0432(19) 0.0112(16) 0.0019(17) 0.0134(16)
C4B 0.0464(18) 0.0359(18) 0.049(2) 0.0092(15) 0.0058(16) 0.0115(15)
C8B 0.0458(18) 0.0403(18) 0.045(2) 0.0101(15) 0.0082(16) 0.0118(16)
C5' 0.044(2) 0.051(2) 0.074(3) 0.0041(17) 0.0115(19) 0.012(2)
C6' 0.069(3) 0.074(3) 0.081(3) 0.014(2) 0.035(2) 0.013(2)
C7' 0.078(3) 0.082(3) 0.049(2) 0.020(2) 0.018(2) 0.003(2)
C8' 0.054(2) 0.064(3) 0.058(2) 0.0115(19) 0.0110(19) 0.004(2)
C17B 0.078(3) 0.059(2) 0.046(2) 0.005(2) 0.016(2) 0.0140(19)
C21B 0.059(2) 0.051(2) 0.042(2) -0.0003(17) 0.0014(17) 0.0083(17)
C12' 0.051(2) 0.056(2) 0.049(2) 0.0030(18) 0.0020(17) 0.0134(18)
C14' 0.056(2) 0.050(2) 0.045(2) 0.0013(17) 0.0047(17) 0.0041(17)
C15' 0.067(2) 0.075(3) 0.051(2) 0.016(2) 0.008(2) -0.001(2)
C16' 0.076(3) 0.097(4) 0.049(3) 0.007(3) 0.020(2) -0.002(2)
C17' 0.090(3) 0.083(3) 0.047(2) -0.002(3) 0.016(2) 0.012(2)
C18' 0.113(4) 0.094(4) 0.068(3) 0.034(3) 0.017(3) 0.041(3)
C19' 0.109(4) 0.131(5) 0.097(4) 0.062(4) 0.026(3) 0.058(4)
C20' 0.082(3) 0.114(4) 0.089(4) 0.038(3) 0.027(3) 0.046(3)
C21' 0.058(2) 0.082(3) 0.067(3) 0.015(2) 0.019(2) 0.030(2)
C13' 0.103(3) 0.050(3) 0.070(3) -0.014(2) 0.002(3) 0.010(2)

loop_
_atom_type_symbol
_atom_type_description
_atom_type_scat_dispersion_real
_atom_type_scat_dispersion_imag
_atom_type_scat_source
C C 0.0033 0.0016 'International Tables Vol C Tables 4.2.6.8 and 6.1.1.4'
H H 0.0000 0.0000 'International Tables Vol C Tables 4.2.6.8 and 6.1.1.4'
Cl Cl 0.1484 0.1585 'International Tables Vol C Tables 4.2.6.8 and 6.1.1.4'
N N 0.0061 0.0033 'International Tables Vol C Tables 4.2.6.8 and 6.1.1.4'
O O 0.0106 0.0060 'International Tables Vol C Tables 4.2.6.8 and 6.1.1.4'
S S 0.1246 0.1234 'International Tables Vol C Tables 4.2.6.8 and 6.1.1.4'

loop_
_geom_angle_atom_site_label_1
_geom_angle_atom_site_label_2
_geom_angle_atom_site_label_3
_geom_angle_site_symmetry_1
_geom_angle_site_symmetry_3
_geom_angle
_geom_angle_publ_flag
O2 S1 O1 . . 118.82(19) ?
O2 S1 N2 . . 108.80(18) ?
O1 S1 N2 . . 107.58(18) ?
O2 S1 C8A . . 106.63(15) ?
O1 S1 C8A . . 110.18(17) ?
N2 S1 C8A . . 103.84(15) ?
C3 N2 S1 . . 113.3(2) ?
C3 N2 H2 . . 111.3 ?
S1 N2 H2 . . 111.9 ?
C4 N11 C12 . . 118.7(2) ?
C4 N11 H11A . . 107.6 ?
C12 N11 H11A . . 107.6 ?
C4 N11 H11B . . 107.6 ?
C12 N11 H11B . . 107.6 ?
H11A N11 H11B . . 107.1 ?
N2 C3 C4 . . 113.7(3) ?
N2 C3 H3A . . 108.8 ?
C4 C3 H3A . . 108.8 ?
N2 C3 H3B . . 108.8 ?
C4 C3 H3B . . 108.8 ?
H3A C3 H3B . . 107.7 ?
N11 C4 C3 . . 111.8(3) ?
N11 C4 C4A . . 110.2(2) ?
C3 C4 C4A . . 113.0(3) ?
N11 C4 H4 . . 107.2 ?
C3 C4 H4 . . 107.2 ?
C4A C4 H4 . . 107.2 ?
C8A C4A C5 . . 117.6(3) ?
C8A C4A C4 . . 123.2(3) ?
C5 C4A C4 . . 119.0(3) ?
C6 C5 C4A . . 121.5(3) ?
C6 C5 H5 . . 119.3 ?
C4A C5 H5 . . 119.3 ?
C5 C6 C7 . . 120.4(3) ?
C5 C6 H6 . . 119.8 ?
C7 C6 H6 . . 119.8 ?
C6 C7 C8 . . 120.1(3) ?
C6 C7 H7 . . 119.9 ?
C8 C7 H7 . . 119.9 ?
C7 C8 C8A . . 118.8(3) ?
C7 C8 H8 . . 120.6 ?
C8A C8 H8 . . 120.6 ?
C14 C12 C13 . . 115.1(3) ?
C14 C12 N11 . . 111.2(3) ?
C13 C12 N11 . . 109.9(3) ?
C14 C12 H12 . . 106.7 ?
C13 C12 H12 . . 106.7 ?
N11 C12 H12 . . 106.7 ?
C15 C14 C21A . . 119.4(4) ?
C15 C14 C12 . . 120.9(3) ?
C21A C14 C12 . . 119.7(3) ?
C14 C15 C16 . . 121.6(4) ?
C14 C15 H15 . . 119.2 ?
C16 C15 H15 . . 119.2 ?
C17 C16 C15 . . 120.4(4) ?
C17 C16 H16 . . 119.8 ?
C15 C16 H16 . . 119.8 ?
C16 C17 C17A . . 121.0(4) ?
C16 C17 H17 . . 119.5 ?
C17A C17 H17 . . 119.5 ?
C19 C18 C17A . . 120.6(7) ?
C19 C18 H18 . . 119.7 ?
C17A C18 H18 . . 119.7 ?
C18 C19 C20 . . 121.9(6) ?
C18 C19 H19 . . 119.0 ?
C20 C19 H19 . . 119.0 ?
C21 C20 C19 . . 119.0(6) ?
C21 C20 H20 . . 120.5 ?
C19 C20 H20 . . 120.5 ?
C20 C21 C21A . . 120.4(5) ?
C20 C21 H21 . . 119.8 ?
C21A C21 H21 . . 119.8 ?
C12 C13 H13A . . 109.5 ?
C12 C13 H13B . . 109.5 ?
H13A C13 H13B . . 109.5 ?
C12 C13 H13C . . 109.5 ?
H13A C13 H13C . . 109.5 ?
H13B C13 H13C . . 109.5 ?
C4A C8A C8 . . 121.6(3) ?
C4A C8A S1 . . 122.1(2) ?
C8 C8A S1 . . 116.2(3) ?
C18 C17A C17 . . 121.8(6) ?
C18 C17A C21A . . 118.8(6) ?
C17 C17A C21A . . 119.4(4) ?
C21 C21A C17A . . 119.3(4) ?
C21 C21A C14 . . 122.6(4) ?
C17A C21A C14 . . 118.1(4) ?
O1' S1' O2' . . 118.33(17) ?
O1' S1' N2' . . 107.53(19) ?
O2' S1' N2' . . 108.52(18) ?
O1' S1' C8B . . 110.57(17) ?
O2' S1' C8B . . 106.75(17) ?
N2' S1' C8B . . 104.25(16) ?
C3' N2' S1' . . 115.6(3) ?
C3' N2' H2' . . 121.8 ?
S1' N2' H2' . . 102.9 ?
C12' N11' C4' . . 115.3(3) ?
C12' N11' H11C . . 108.4 ?
C4' N11' H11C . . 108.4 ?
C12' N11' H11D . . 108.4 ?
C4' N11' H11D . . 108.4 ?
H11C N11' H11D . . 107.5 ?
N2' C3' C4' . . 112.3(3) ?
N2' C3' H3C . . 109.1 ?
C4' C3' H3C . . 109.1 ?
N2' C3' H3D . . 109.1 ?
C4' C3' H3D . . 109.1 ?
H3C C3' H3D . . 107.9 ?
C4B C4' C3' . . 112.9(3) ?
C4B C4' N11' . . 111.1(3) ?
C3' C4' N11' . . 109.8(3) ?
C4B C4' H4' . . 107.6 ?
C3' C4' H4' . . 107.6 ?
N11' C4' H4' . . 107.6 ?
C8B C4B C5' . . 117.8(3) ?
C8B C4B C4' . . 122.0(3) ?
C5' C4B C4' . . 120.2(3) ?
C8' C8B C4B . . 121.1(3) ?
C8' C8B S1' . . 116.2(3) ?
C4B C8B S1' . . 122.6(3) ?
C6' C5' C4B . . 121.3(3) ?
C6' C5' H5' . . 119.3 ?
C4B C5' H5' . . 119.3 ?
C5' C6' C7' . . 119.9(4) ?
C5' C6' H6' . . 120.0 ?
C7' C6' H6' . . 120.0 ?
C8' C7' C6' . . 120.0(4) ?
C8' C7' H7' . . 120.0 ?
C6' C7' H7' . . 120.0 ?
C7' C8' C8B . . 119.8(4) ?
C7' C8' H8' . . 120.1 ?
C8B C8' H8' . . 120.1 ?
C18' C17B C17' . . 121.8(4) ?
C18' C17B C21B . . 119.5(4) ?
C17' C17B C21B . . 118.8(4) ?
C14' C21B C21' . . 124.3(4) ?
C14' C21B C17B . . 119.2(4) ?
C21' C21B C17B . . 116.5(4) ?
N11' C12' C13' . . 107.8(3) ?
N11' C12' C14' . . 108.3(3) ?
C13' C12' C14' . . 115.1(3) ?
N11' C12' H12' . . 108.5 ?
C13' C12' H12' . . 108.5 ?
C14' C12' H12' . . 108.5 ?
C15' C14' C21B . . 119.0(4) ?
C15' C14' C12' . . 119.8(4) ?
C21B C14' C12' . . 121.1(3) ?
C14' C15' C16' . . 122.3(4) ?
C14' C15' H15' . . 118.8 ?
C16' C15' H15' . . 118.8 ?
C17' C16' C15' . . 119.4(4) ?
C17' C16' H16' . . 120.3 ?
C15' C16' H16' . . 120.3 ?
C16' C17' C17B . . 121.2(4) ?
C16' C17' H17' . . 119.4 ?
C17B C17' H17' . . 119.4 ?
C19' C18' C17B . . 121.4(5) ?
C19' C18' H18' . . 119.3 ?
C17B C18' H18' . . 119.3 ?
C18' C19' C20' . . 120.2(5) ?
C18' C19' H19' . . 119.9 ?
C20' C19' H19' . . 119.9 ?
C21' C20' C19' . . 121.2(5) ?
C21' C20' H20' . . 119.4 ?
C19' C20' H20' . . 119.4 ?
C20' C21' C21B . . 121.2(4) ?
C20' C21' H21' . . 119.4 ?
C21B C21' H21' . . 119.4 ?
C12' C13' H13D . . 109.5 ?
C12' C13' H13E . . 109.5 ?
H13D C13' H13E . . 109.5 ?
C12' C13' H13F . . 109.5 ?
H13D C13' H13F . . 109.5 ?
H13E C13' H13F . . 109.5 ?

loop_
_geom_bond_atom_site_label_1
_geom_bond_atom_site_label_2
_geom_bond_site_symmetry_2
_geom_bond_distance
_geom_bond_publ_flag
O2 S1 . 1.426(3) ?
S1 O1 . 1.427(3) ?
S1 N2 . 1.620(3) ?
S1 C8A . 1.765(3) ?
N2 C3 . 1.478(5) ?
N2 H2 . 0.9600 ?
N11 C4 . 1.513(4) ?
N11 C12 . 1.551(4) ?
N11 H11A . 0.9000 ?
N11 H11B . 0.9000 ?
C3 C4 . 1.521(4) ?
C3 H3A . 0.9700 ?
C3 H3B . 0.9700 ?
C4 C4A . 1.523(4) ?
C4 H4 . 0.9800 ?
C4A C8A . 1.387(4) ?
C4A C5 . 1.388(4) ?
C5 C6 . 1.375(5) ?
C5 H5 . 0.9300 ?
C6 C7 . 1.375(6) ?
C6 H6 . 0.9300 ?
C7 C8 . 1.385(6) ?
C7 H7 . 0.9300 ?
C8 C8A . 1.399(5) ?
C8 H8 . 0.9300 ?
C12 C14 . 1.507(5) ?
C12 C13 . 1.514(5) ?
C12 H12 . 0.9800 ?
C14 C15 . 1.376(5) ?
C14 C21A . 1.425(5) ?
C15 C16 . 1.389(6) ?
C15 H15 . 0.9300 ?
C16 C17 . 1.340(7) ?
C16 H16 . 0.9300 ?
C17 C17A . 1.414(7) ?
C17 H17 . 0.9300 ?
C18 C19 . 1.346(10) ?
C18 C17A . 1.411(7) ?
C18 H18 . 0.9300 ?
C19 C20 . 1.415(10) ?
C19 H19 . 0.9300 ?
C20 C21 . 1.379(6) ?
C20 H20 . 0.9300 ?
C21 C21A . 1.419(6) ?
C21 H21 . 0.9300 ?
C13 H13A . 0.9600 ?
C13 H13B . 0.9600 ?
C13 H13C . 0.9600 ?
C17A C21A . 1.422(6) ?
S1' O1' . 1.426(3) ?
S1' O2' . 1.428(3) ?
S1' N2' . 1.618(3) ?
S1' C8B . 1.755(3) ?
N2' C3' . 1.455(6) ?
N2' H2' . 0.9477 ?
N11' C12' . 1.511(4) ?
N11' C4' . 1.529(4) ?
N11' H11C . 0.9000 ?
N11' H11D . 0.9000 ?
C3' C4' . 1.513(5) ?
C3' H3C . 0.9700 ?
C3' H3D . 0.9700 ?
C4' C4B . 1.505(5) ?
C4' H4' . 0.9800 ?
C4B C8B . 1.392(5) ?
C4B C5' . 1.393(5) ?
C8B C8' . 1.388(5) ?
C5' C6' . 1.379(6) ?
C5' H5' . 0.9300 ?
C6' C7' . 1.380(6) ?
C6' H6' . 0.9300 ?
C7' C8' . 1.380(5) ?
C7' H7' . 0.9300 ?
C8' H8' . 0.9300 ?
C17B C18' . 1.400(7) ?
C17B C17' . 1.403(6) ?
C17B C21B . 1.437(5) ?
C21B C14' . 1.415(5) ?
C21B C21' . 1.425(5) ?
C12' C13' . 1.516(6) ?
C12' C14' . 1.531(5) ?
C12' H12' . 0.9800 ?
C14' C15' . 1.375(5) ?
C15' C16' . 1.393(7) ?
C15' H15' . 0.9300 ?
C16' C17' . 1.371(7) ?
C16' H16' . 0.9300 ?
C17' H17' . 0.9300 ?
C18' C19' . 1.339(7) ?
C18' H18' . 0.9300 ?
C19' C20' . 1.390(7) ?
C19' H19' . 0.9300 ?
C20' C21' . 1.349(6) ?
C20' H20' . 0.9300 ?
C21' H21' . 0.9300 ?
C13' H13D . 0.9600 ?
C13' H13E . 0.9600 ?
C13' H13F . 0.9600 ?

loop_
_geom_hbond_atom_site_label_D
_geom_hbond_atom_site_label_H
_geom_hbond_atom_site_label_A
_geom_hbond_site_symmetry_A
_geom_hbond_distance_DH
_geom_hbond_distance_HA
_geom_hbond_distance_DA
_geom_hbond_angle_DHA
N2 H2 Cl1 . 0.96 2.22 3.172(3) 173.2
N11 H11B Cl1 . 0.90 2.30 3.195(3) 176.4
N11 H11A Cl1' . 0.90 2.22 3.049(2) 152.5
N2' H2' Cl1 . 0.95 2.39 3.154(3) 138.1
N11' H11D Cl1' . 0.90 2.20 3.067(3) 162.6
N11' H11C Cl1 . 0.90 2.34 3.229(3) 169.9
C4 H4 O2' 1_545 0.98 2.36 3.114(4) 133.4
C19 H19 O1 1_556 0.93 2.60 3.465(7) 154.7
C6' H6' O1' 1_455 0.93 2.47 3.234(5) 139.4

loop_
_geom_torsion_atom_site_label_1
_geom_torsion_atom_site_label_2
_geom_torsion_atom_site_label_3
_geom_torsion_atom_site_label_4
_geom_torsion_site_symmetry_1
_geom_torsion_site_symmetry_2
_geom_torsion_site_symmetry_3
_geom_torsion_site_symmetry_4
_geom_torsion
_geom_torsion_publ_flag
O2 S1 N2 C3 . . . . -67.2(3) ?
O1 S1 N2 C3 . . . . 162.9(2) ?
C8A S1 N2 C3 . . . . 46.1(3) ?
S1 N2 C3 C4 . . . . -67.8(3) ?
C12 N11 C4 C3 . . . . -79.2(3) ?
C12 N11 C4 C4A . . . . 154.3(2) ?
N2 C3 C4 N11 . . . . -76.4(4) ?
N2 C3 C4 C4A . . . . 48.5(4) ?
N11 C4 C4A C8A . . . . 110.9(3) ?
C3 C4 C4A C8A . . . . -14.9(4) ?
N11 C4 C4A C5 . . . . -73.3(4) ?
C3 C4 C4A C5 . . . . 160.8(3) ?
C8A C4A C5 C6 . . . . -0.7(5) ?
C4 C4A C5 C6 . . . . -176.6(3) ?
C4A C5 C6 C7 . . . . 1.1(6) ?
C5 C6 C7 C8 . . . . -1.5(6) ?
C6 C7 C8 C8A . . . . 1.6(6) ?
C4 N11 C12 C14 . . . . -26.9(4) ?
C4 N11 C12 C13 . . . . 101.7(4) ?
C13 C12 C14 C15 . . . . -19.0(5) ?
N11 C12 C14 C15 . . . . 106.8(3) ?
C13 C12 C14 C21A . . . . 160.0(3) ?
N11 C12 C14 C21A . . . . -74.2(4) ?
C21A C14 C15 C16 . . . . 1.3(5) ?
C12 C14 C15 C16 . . . . -179.7(3) ?
C14 C15 C16 C17 . . . . 1.3(6) ?
C15 C16 C17 C17A . . . . -1.7(6) ?
C17A C18 C19 C20 . . . . -1.1(9) ?
C18 C19 C20 C21 . . . . 2.0(9) ?
C19 C20 C21 C21A . . . . -0.9(7) ?
C5 C4A C8A C8 . . . . 0.7(5) ?
C4 C4A C8A C8 . . . . 176.5(3) ?
C5 C4A C8A S1 . . . . -175.7(3) ?
C4 C4A C8A S1 . . . . 0.1(5) ?
C7 C8 C8A C4A . . . . -1.1(5) ?
C7 C8 C8A S1 . . . . 175.5(3) ?
O2 S1 C8A C4A . . . . 100.4(3) ?
O1 S1 C8A C4A . . . . -129.4(3) ?
N2 S1 C8A C4A . . . . -14.4(3) ?
O2 S1 C8A C8 . . . . -76.2(3) ?
O1 S1 C8A C8 . . . . 54.0(3) ?
N2 S1 C8A C8 . . . . 169.0(3) ?
C19 C18 C17A C17 . . . . 177.8(5) ?
C19 C18 C17A C21A . . . . -0.9(7) ?
C16 C17 C17A C18 . . . . -179.1(4) ?
C16 C17 C17A C21A . . . . -0.4(6) ?
C20 C21 C21A C17A . . . . -1.0(5) ?
C20 C21 C21A C14 . . . . 179.3(4) ?
C18 C17A C21A C21 . . . . 1.9(5) ?
C17 C17A C21A C21 . . . . -176.8(4) ?
C18 C17A C21A C14 . . . . -178.4(4) ?
C17 C17A C21A C14 . . . . 2.9(5) ?
C15 C14 C21A C21 . . . . 176.4(3) ?
C12 C14 C21A C21 . . . . -2.6(5) ?
C15 C14 C21A C17A . . . . -3.3(5) ?
C12 C14 C21A C17A . . . . 177.6(3) ?
O1' S1' N2' C3' . . . . 155.8(3) ?
O2' S1' N2' C3' . . . . -75.1(3) ?
C8B S1' N2' C3' . . . . 38.4(3) ?
S1' N2' C3' C4' . . . . -65.9(4) ?
N2' C3' C4' C4B . . . . 54.7(4) ?
N2' C3' C4' N11' . . . . -70.0(4) ?
C12' N11' C4' C4B . . . . 121.0(3) ?
C12' N11' C4' C3' . . . . -113.3(3) ?
C3' C4' C4B C8B . . . . -21.6(5) ?
N11' C4' C4B C8B . . . . 102.3(4) ?
C3' C4' C4B C5' . . . . 156.5(3) ?
N11' C4' C4B C5' . . . . -79.6(4) ?
C5' C4B C8B C8' . . . . -0.6(5) ?
C4' C4B C8B C8' . . . . 177.5(3) ?
C5' C4B C8B S1' . . . . -179.0(3) ?
C4' C4B C8B S1' . . . . -1.0(5) ?
O1' S1' C8B C8' . . . . 60.1(3) ?
O2' S1' C8B C8' . . . . -69.9(3) ?
N2' S1' C8B C8' . . . . 175.4(3) ?
O1' S1' C8B C4B . . . . -121.4(3) ?
O2' S1' C8B C4B . . . . 108.7(3) ?
N2' S1' C8B C4B . . . . -6.1(3) ?
C8B C4B C5' C6' . . . . 0.4(6) ?
C4' C4B C5' C6' . . . . -177.8(4) ?
C4B C5' C6' C7' . . . . 0.2(7) ?
C5' C6' C7' C8' . . . . -0.5(7) ?
C6' C7' C8' C8B . . . . 0.3(7) ?
C4B C8B C8' C7' . . . . 0.2(6) ?
S1' C8B C8' C7' . . . . 178.8(3) ?
C18' C17B C21B C14' . . . . 179.6(4) ?
C17' C17B C21B C14' . . . . 0.2(5) ?
C18' C17B C21B C21' . . . . 0.0(6) ?
C17' C17B C21B C21' . . . . -179.4(4) ?
C4' N11' C12' C13' . . . . -178.5(3) ?
C4' N11' C12' C14' . . . . 56.3(4) ?
C21' C21B C14' C15' . . . . 176.3(4) ?
C17B C21B C14' C15' . . . . -3.3(5) ?
C21' C21B C14' C12' . . . . -7.2(5) ?
C17B C21B C14' C12' . . . . 173.3(3) ?
N11' C12' C14' C15' . . . . 63.8(4) ?
C13' C12' C14' C15' . . . . -56.9(5) ?
N11' C12' C14' C21B . . . . -112.7(4) ?
C13' C12' C14' C21B . . . . 126.6(4) ?
C21B C14' C15' C16' . . . . 3.9(6) ?
C12' C14' C15' C16' . . . . -172.7(4) ?
C14' C15' C16' C17' . . . . -1.3(6) ?
C15' C16' C17' C17B . . . . -2.0(7) ?
C18' C17B C17' C16' . . . . -176.9(5) ?
C21B C17B C17' C16' . . . . 2.5(6) ?
C17' C17B C18' C19' . . . . -179.4(5) ?
C21B C17B C18' C19' . . . . 1.2(8) ?
C17B C18' C19' C20' . . . . -2.1(9) ?
C18' C19' C20' C21' . . . . 1.6(9) ?
C19' C20' C21' C21B . . . . -0.4(8) ?
C14' C21B C21' C20' . . . . -179.9(4) ?
C17B C21B C21' C20' . . . . -0.4(6) ?
